data_7711526
loop_
_publ_author_name
'Yang, Ming-Xing'
'Yan, Rong-Zhi'
'Chen, Lijuan'
'Lin, Shen'

_publ_section_title
;
 Five 3D Co(II)-MOFs constructed from 5-(2-methylimidazol-1-yl)
 isophthalic acid and different bis(imidazole) ligands and one of their
 derivatives as an efficient electrocatalyst for ORR
;
_journal_name_full 'Dalton Transactions'
_journal_paper_doi 10.1039/D2DT02383K
_journal_year 2022
_chemical_formula_moiety 'C12 H11 Co N2 O5.50'
_chemical_formula_sum 'C12 H11 Co N2 O5.5'
_chemical_formula_weight 330.16
_space_group_crystal_system monoclinic
_space_group_IT_number 14
_space_group_name_Hall '-P 2ybc'
_space_group_name_H-M_alt 'P 1 21/c 1'
_atom_sites_solution_hydrogens mixed
_audit_creation_method SHELXL-2018/3
_audit_update_record
;
2022-10-15 deposited with the CCDC.	2022-10-20 downloaded from the CCDC.
;
_cell_angle_alpha 90
_cell_angle_beta 104.339(14)
_cell_angle_gamma 90
_cell_formula_units_Z 4
_cell_length_a 9.9453(10)
_cell_length_b 18.0179(18)
_cell_length_c 7.1046(14)
_cell_measurement_reflns_used 1304
_cell_measurement_temperature 293(2)
_cell_measurement_theta_max 28.2750
_cell_measurement_theta_min 4.1900
_cell_volume 1233.4(3)
_computing_cell_refinement '(CrystalClear; Rigaku, 2002)'
_computing_data_collection '(CrystalClear; Rigaku, 2002)'
_computing_data_reduction '(CrystalClear; Rigaku, 2002)'
_computing_molecular_graphics 'Bruker SHELXTL'
_computing_publication_material 'Bruker SHELXTL'
_computing_structure_refinement 'SHELXL-2018/3 (Sheldrick, 2018)'
_computing_structure_solution 'SHELXL-2018/3 (Sheldrick, 2018)'
_diffrn_ambient_temperature 293(2)
_diffrn_detector_area_resol_mean 16.0395
_diffrn_measured_fraction_theta_full 0.998
_diffrn_measured_fraction_theta_max 0.998
_diffrn_measurement_device_type 'Rigaku Mercury CCD'
_diffrn_measurement_method '\w scan'
_diffrn_radiation_type MoK\a
_diffrn_radiation_wavelength 0.71073
_diffrn_reflns_av_R_equivalents 0.0377
_diffrn_reflns_av_unetI/netI 0.0564
_diffrn_reflns_Laue_measured_fraction_full 0.998
_diffrn_reflns_Laue_measured_fraction_max 0.998
_diffrn_reflns_limit_h_max 12
_diffrn_reflns_limit_h_min -12
_diffrn_reflns_limit_k_max 22
_diffrn_reflns_limit_k_min -20
_diffrn_reflns_limit_l_max 6
_diffrn_reflns_limit_l_min -8
_diffrn_reflns_number 5510
_diffrn_reflns_point_group_measured_fraction_full 0.998
_diffrn_reflns_point_group_measured_fraction_max 0.998
_diffrn_reflns_theta_full 25.242
_diffrn_reflns_theta_max 25.997
_diffrn_reflns_theta_min 3.168
_exptl_absorpt_coefficient_mu 1.418
_exptl_absorpt_correction_T_max 0.945
_exptl_absorpt_correction_T_min 0.873
_exptl_absorpt_correction_type multi-scan
_exptl_absorpt_process_details '(CrystalClear; Rigaku, 2002)'
_exptl_crystal_colour 'dark purple'
_exptl_crystal_density_diffrn 1.778
_exptl_crystal_description column
_exptl_crystal_F_000 672
_exptl_crystal_size_max 0.21
_exptl_crystal_size_mid 0.08
_exptl_crystal_size_min 0.04
_refine_diff_density_max 0.654
_refine_diff_density_min -0.748
_refine_diff_density_rms 0.079
_refine_ls_extinction_method none
_refine_ls_goodness_of_fit_ref 1.024
_refine_ls_hydrogen_treatment mixed
_refine_ls_matrix_type full
_refine_ls_number_parameters 207
_refine_ls_number_reflns 2424
_refine_ls_number_restraints 7
_refine_ls_restrained_S_all 1.027
_refine_ls_R_factor_all 0.0734
_refine_ls_R_factor_gt 0.0492
_refine_ls_shift/su_max 0.002
_refine_ls_shift/su_mean 0.000
_refine_ls_structure_factor_coef Fsqd
_refine_ls_weighting_details 'w=1/[\s^2^(Fo^2^)+(0.0475P)^2^+1.4904P] where P=(Fo^2^+2Fc^2^)/3'
_refine_ls_weighting_scheme calc
_refine_ls_wR_factor_gt 0.1063
_refine_ls_wR_factor_ref 0.1197
_reflns_Friedel_coverage 0.000
_reflns_number_gt 1794
_reflns_number_total 2424
_reflns_threshold_expression 'I > 2\s(I)'
_cod_data_source_file d2dt02383k2.cif
_cod_data_source_block d
_cod_depositor_comments
;
The following automatic conversions were performed:

data item '_exptl_absorpt_correction_type' value 'Multi-scan' was
changed to 'multi-scan' in accordance with the
/home/data/users/saulius/crontab/automatic-downloads/rss-feeds/RSC/lib/dictionaries/cif_core.dic
dictionary named 'cif_core.dic' version 2.4.2 last updated on
2011-04-26.

Automatic conversion script
Id: cif_fix_values 7556 2019-12-06 15:28:31Z antanas 
;
_cod_original_sg_symbol_H-M 'P 21/c'
_cod_original_formula_sum 'C12 H11 Co N2 O5.50'
_cod_database_code 7711526
_shelx_shelxl_version_number 2018/3
_shelx_space_group_comment
;
The symmetry employed for this shelxl refinement is uniquely defined
by the following loop, which should always be used as a source of
symmetry information in preference to the above space-group names.
They are only intended as comments.
;

loop_
_space_group_symop_operation_xyz
'x, y, z'
'-x, y+1/2, -z+1/2'
'-x, -y, -z'
'x, -y-1/2, z-1/2'

loop_
_atom_site_label
_atom_site_type_symbol
_atom_site_fract_x
_atom_site_fract_y
_atom_site_fract_z
_atom_site_U_iso_or_equiv
_atom_site_adp_type
_atom_site_occupancy
_atom_site_site_symmetry_order
_atom_site_calc_flag
_atom_site_refinement_flags_posn
_atom_site_refinement_flags_adp
_atom_site_refinement_flags_occupancy
_atom_site_disorder_assembly
_atom_site_disorder_group
Co1 Co 0.74057(5) 0.17295(3) 0.72732(9) 0.0351(2) Uani 1 1 d . . . . .
O1 O 0.5669(2) 0.22974(15) 0.7271(4) 0.0340(7) Uani 1 1 d . . . . .
O2 O 0.4259(3) 0.13228(16) 0.6515(5) 0.0477(8) Uani 1 1 d . . . . .
O3 O -0.0723(11) 0.1768(3) 0.679(2) 0.0455(17) Uani 0.814(8) 1 d D . P A 1
O4 O -0.1722(3) 0.2762(2) 0.5244(8) 0.0469(14) Uani 0.814(8) 1 d D . P A 1
O3B O -0.051(6) 0.1690(13) 0.654(10) 0.0455(17) Uani 0.186(8) 1 d D . P A 2
O4B O -0.1495(16) 0.2739(9) 0.670(3) 0.0469(14) Uani 0.186(8) 1 d D . P A 2
O5 O 0.6586(3) 0.14032(19) 0.4352(5) 0.0477(8) Uani 1 1 d D . . . .
H1 H 0.646(5) 0.1807(14) 0.379(7) 0.072 Uiso 1 1 d D U . . .
H2 H 0.595(3) 0.1108(19) 0.408(7) 0.072 Uiso 1 1 d D U . . .
N1 N 0.2496(3) 0.57111(17) 0.6423(5) 0.0265(7) Uani 1 1 d . . . . .
N2 N 0.2411(3) 0.45157(17) 0.5802(4) 0.0234(7) Uani 1 1 d . . . . .
C1 C 0.3236(3) 0.2512(2) 0.6455(5) 0.0209(7) Uani 1 1 d . . . . .
C2 C 0.1925(4) 0.2219(2) 0.6367(5) 0.0241(8) Uani 1 1 d . . . . .
H2A H 0.181965 0.171021 0.650431 0.029 Uiso 1 1 calc R U . . .
C3 C 0.0772(3) 0.2682(2) 0.6074(6) 0.0260(8) Uani 1 1 d . . . . .
C4 C 0.0929(4) 0.3442(2) 0.5870(6) 0.0277(9) Uani 1 1 d . . . . .
H4A H 0.015994 0.375323 0.564995 0.033 Uiso 1 1 calc R U . . .
C5 C 0.2237(3) 0.37312(19) 0.5997(5) 0.0214(8) Uani 1 1 d . . . . .
C6 C 0.3384(3) 0.32690(19) 0.6273(5) 0.0211(8) Uani 1 1 d . . . . .
H6A H 0.425537 0.346938 0.633523 0.025 Uiso 1 1 calc R U . . .
C7 C 0.3022(4) 0.4846(2) 0.4482(6) 0.0360(10) Uani 1 1 d . . . . .
H7A H 0.335053 0.461165 0.351915 0.043 Uiso 1 1 calc R U . . .
C8 C 0.3049(4) 0.5575(2) 0.4860(6) 0.0383(10) Uani 1 1 d . . . . .
H8A H 0.339076 0.593694 0.416833 0.046 Uiso 1 1 calc R U . . .
C9 C 0.2101(3) 0.5059(2) 0.6952(5) 0.0228(8) Uani 1 1 d . . . . .
C10 C 0.4466(4) 0.1991(2) 0.6765(5) 0.0265(8) Uani 1 1 d . . . . .
C11 C -0.0634(4) 0.2377(2) 0.6046(7) 0.0380(10) Uani 1 1 d D . . . .
C12 C 0.1447(5) 0.4921(2) 0.8591(7) 0.0441(12) Uani 1 1 d . . . . .
H12A H 0.192837 0.452587 0.938621 0.066 Uiso 1 1 calc R U . . .
H12B H 0.049249 0.478489 0.808524 0.066 Uiso 1 1 calc R U . . .
H12C H 0.149858 0.536369 0.935727 0.066 Uiso 1 1 calc R U . . .
O1W O 0.5070(8) 0.0188(4) 0.4341(14) 0.067(2) Uani 0.5 1 d D . P B -1
H1A H 0.508(7) -0.0265(10) 0.419(11) 0.100 Uiso 1 1 d D U . . .

loop_
_atom_site_aniso_label
_atom_site_aniso_U_11
_atom_site_aniso_U_22
_atom_site_aniso_U_33
_atom_site_aniso_U_23
_atom_site_aniso_U_13
_atom_site_aniso_U_12
Co1 0.0239(3) 0.0221(3) 0.0615(4) 0.0061(3) 0.0146(3) 0.0056(2)
O1 0.0191(13) 0.0333(17) 0.0480(17) -0.0062(13) 0.0050(12) 0.0055(11)
O2 0.0345(16) 0.0233(17) 0.089(3) 0.0038(16) 0.0215(16) 0.0060(13)
O3 0.022(4) 0.056(3) 0.056(5) 0.027(3) 0.003(2) -0.0104(17)
O4 0.0205(17) 0.031(2) 0.088(4) 0.014(2) 0.012(2) 0.0026(15)
O3B 0.022(4) 0.056(3) 0.056(5) 0.027(3) 0.003(2) -0.0104(17)
O4B 0.0205(17) 0.031(2) 0.088(4) 0.014(2) 0.012(2) 0.0026(15)
O5 0.0449(18) 0.0348(19) 0.056(2) -0.0017(17) -0.0024(15) 0.0034(15)
N1 0.0262(15) 0.0181(17) 0.0376(19) 0.0007(14) 0.0125(14) -0.0016(13)
N2 0.0213(14) 0.0175(16) 0.0313(17) 0.0005(13) 0.0063(13) -0.0003(12)
C1 0.0188(17) 0.0223(19) 0.0210(18) 0.0000(15) 0.0042(14) 0.0037(14)
C2 0.0279(18) 0.0169(19) 0.028(2) 0.0020(15) 0.0071(16) -0.0015(15)
C3 0.0184(17) 0.024(2) 0.035(2) -0.0004(17) 0.0056(16) -0.0039(15)
C4 0.0180(17) 0.024(2) 0.040(2) -0.0019(17) 0.0054(16) 0.0020(15)
C5 0.0209(17) 0.0159(19) 0.027(2) -0.0026(15) 0.0058(15) -0.0015(14)
C6 0.0144(15) 0.023(2) 0.0260(19) -0.0016(16) 0.0050(14) -0.0016(14)
C7 0.042(2) 0.030(2) 0.043(3) -0.0009(19) 0.026(2) -0.0032(19)
C8 0.046(2) 0.028(2) 0.048(3) 0.003(2) 0.026(2) -0.0048(19)
C9 0.0202(17) 0.0187(19) 0.029(2) 0.0018(15) 0.0058(15) 0.0008(14)
C10 0.028(2) 0.022(2) 0.031(2) 0.0010(16) 0.0101(17) 0.0055(16)
C11 0.025(2) 0.032(3) 0.060(3) -0.005(2) 0.015(2) -0.0094(18)
C12 0.063(3) 0.028(2) 0.052(3) -0.004(2) 0.035(2) -0.006(2)
O1W 0.068(5) 0.044(5) 0.085(7) -0.015(4) 0.014(5) -0.015(4)

loop_
_atom_type_symbol
_atom_type_description
_atom_type_scat_dispersion_real
_atom_type_scat_dispersion_imag
_atom_type_scat_source
C C 0.0033 0.0016 'International Tables Vol C Tables 4.2.6.8 and 6.1.1.4'
H H 0.0000 0.0000 'International Tables Vol C Tables 4.2.6.8 and 6.1.1.4'
N N 0.0061 0.0033 'International Tables Vol C Tables 4.2.6.8 and 6.1.1.4'
O O 0.0106 0.0060 'International Tables Vol C Tables 4.2.6.8 and 6.1.1.4'
Co Co 0.3494 0.9721 'International Tables Vol C Tables 4.2.6.8 and 6.1.1.4'

loop_
_geom_angle_atom_site_label_1
_geom_angle_atom_site_label_2
_geom_angle_atom_site_label_3
_geom_angle
_geom_angle_site_symmetry_1
_geom_angle_site_symmetry_3
_geom_angle_publ_flag
O3 Co1 O1 146.08(16) 1_655 . ?
O3 Co1 N1 99.67(17) 1_655 2_646 ?
O1 Co1 N1 113.69(12) . 2_646 ?
O3 Co1 O5 89.5(4) 1_655 . ?
O1 Co1 O5 91.06(12) . . ?
N1 Co1 O5 99.11(13) 2_646 . ?
O3 Co1 O4B 53.8(4) 1_655 1_655 ?
O1 Co1 O4B 92.6(3) . 1_655 ?
N1 Co1 O4B 148.3(5) 2_646 1_655 ?
O5 Co1 O4B 97.8(6) . 1_655 ?
O3 Co1 O3B 5(2) 1_655 1_655 ?
O1 Co1 O3B 148.6(5) . 1_655 ?
N1 Co1 O3B 97.6(5) 2_646 1_655 ?
O5 Co1 O3B 85.2(19) . 1_655 ?
O3 Co1 O4 89.2(4) 1_655 4_666 ?
O1 Co1 O4 85.73(12) . 4_666 ?
N1 Co1 O4 88.65(14) 2_646 4_666 ?
O5 Co1 O4 172.24(14) . 4_666 ?
C10 O1 Co1 121.5(2) . . ?
C11 O3 Co1 106.1(4) . 1_455 ?
C11 O4 Co1 135.5(4) . 4_465 ?
C11 O3B Co1 90.1(17) . 1_455 ?
C11 O4B Co1 93.2(9) . 1_455 ?
Co1 O5 H1 102(4) . . ?
Co1 O5 H2 120(4) . . ?
H1 O5 H2 116(2) . . ?
C9 N1 C8 106.1(3) . . ?
C9 N1 Co1 130.7(2) . 2_656 ?
C8 N1 Co1 122.7(3) . 2_656 ?
C9 N2 C7 107.6(3) . . ?
C9 N2 C5 126.9(3) . . ?
C7 N2 C5 125.3(3) . . ?
C6 C1 C2 119.3(3) . . ?
C6 C1 C10 121.7(3) . . ?
C2 C1 C10 119.0(3) . . ?
C3 C2 C1 120.4(3) . . ?
C3 C2 H2A 119.8 . . ?
C1 C2 H2A 119.8 . . ?
C4 C3 C2 119.8(3) . . ?
C4 C3 C11 119.3(3) . . ?
C2 C3 C11 120.9(3) . . ?
C5 C4 C3 119.5(3) . . ?
C5 C4 H4A 120.2 . . ?
C3 C4 H4A 120.2 . . ?
C4 C5 C6 120.7(3) . . ?
C4 C5 N2 119.9(3) . . ?
C6 C5 N2 119.4(3) . . ?
C1 C6 C5 120.3(3) . . ?
C1 C6 H6A 119.9 . . ?
C5 C6 H6A 119.9 . . ?
C8 C7 N2 106.2(4) . . ?
C8 C7 H7A 126.9 . . ?
N2 C7 H7A 126.9 . . ?
C7 C8 N1 110.1(4) . . ?
C7 C8 H8A 124.9 . . ?
N1 C8 H8A 124.9 . . ?
N1 C9 N2 109.9(3) . . ?
N1 C9 C12 126.0(3) . . ?
N2 C9 C12 124.0(3) . . ?
O2 C10 O1 124.9(3) . . ?
O2 C10 C1 119.2(3) . . ?
O1 C10 C1 115.9(3) . . ?
O4B C11 O3B 115.4(18) . . ?
O3 C11 O4 121.8(6) . . ?
O3 C11 C3 119.2(6) . . ?
O4B C11 C3 121.7(8) . . ?
O3B C11 C3 109(2) . . ?
O4 C11 C3 119.0(4) . . ?
C9 C12 H12A 109.5 . . ?
C9 C12 H12B 109.5 . . ?
H12A C12 H12B 109.5 . . ?
C9 C12 H12C 109.5 . . ?
H12A C12 H12C 109.5 . . ?
H12B C12 H12C 109.5 . . ?

loop_
_geom_bond_atom_site_label_1
_geom_bond_atom_site_label_2
_geom_bond_distance
_geom_bond_site_symmetry_2
_geom_bond_publ_flag
Co1 O3 1.975(7) 1_655 ?
Co1 O1 2.007(2) . ?
Co1 N1 2.047(3) 2_646 ?
Co1 O5 2.117(3) . ?
Co1 O4B 2.212(17) 1_655 ?
Co1 O3B 2.26(4) 1_655 ?
Co1 O4 2.267(5) 4_666 ?
O1 C10 1.286(4) . ?
O2 C10 1.227(5) . ?
O3 C11 1.233(6) . ?
O4 C11 1.293(5) . ?
O3B C11 1.284(16) . ?
O4B C11 1.252(13) . ?
O5 H1 0.824(10) . ?
O5 H2 0.814(10) . ?
N1 C9 1.324(4) . ?
N1 C8 1.377(5) . ?
N2 C9 1.358(4) . ?
N2 C7 1.373(5) . ?
N2 C5 1.435(4) . ?
C1 C6 1.381(5) . ?
C1 C2 1.394(5) . ?
C1 C10 1.514(5) . ?
C2 C3 1.392(5) . ?
C2 H2A 0.9300 . ?
C3 C4 1.388(5) . ?
C3 C11 1.498(5) . ?
C4 C5 1.385(5) . ?
C4 H4A 0.9300 . ?
C5 C6 1.386(5) . ?
C6 H6A 0.9300 . ?
C7 C8 1.339(6) . ?
C7 H7A 0.9300 . ?
C8 H8A 0.9300 . ?
C9 C12 1.488(5) . ?
C12 H12A 0.9600 . ?
C12 H12B 0.9600 . ?
C12 H12C 0.9600 . ?
O1W H1A 0.823(10) . ?

loop_
_geom_torsion_atom_site_label_1
_geom_torsion_atom_site_label_2
_geom_torsion_atom_site_label_3
_geom_torsion_atom_site_label_4
_geom_torsion
_geom_torsion_site_symmetry_1
_geom_torsion_site_symmetry_2
_geom_torsion_site_symmetry_3
_geom_torsion_site_symmetry_4
_geom_torsion_publ_flag
C6 C1 C2 C3 0.8(5) . . . . ?
C10 C1 C2 C3 -179.7(3) . . . . ?
C1 C2 C3 C4 -0.1(6) . . . . ?
C1 C2 C3 C11 -177.8(4) . . . . ?
C2 C3 C4 C5 -1.2(6) . . . . ?
C11 C3 C4 C5 176.6(4) . . . . ?
C3 C4 C5 C6 1.7(6) . . . . ?
C3 C4 C5 N2 -179.6(3) . . . . ?
C9 N2 C5 C4 60.7(5) . . . . ?
C7 N2 C5 C4 -124.3(4) . . . . ?
C9 N2 C5 C6 -120.6(4) . . . . ?
C7 N2 C5 C6 54.4(5) . . . . ?
C2 C1 C6 C5 -0.2(5) . . . . ?
C10 C1 C6 C5 -179.8(3) . . . . ?
C4 C5 C6 C1 -1.0(5) . . . . ?
N2 C5 C6 C1 -179.7(3) . . . . ?
C9 N2 C7 C8 -0.6(4) . . . . ?
C5 N2 C7 C8 -176.4(3) . . . . ?
N2 C7 C8 N1 1.4(5) . . . . ?
C9 N1 C8 C7 -1.6(5) . . . . ?
Co1 N1 C8 C7 170.9(3) 2_656 . . . ?
C8 N1 C9 N2 1.2(4) . . . . ?
Co1 N1 C9 N2 -170.5(2) 2_656 . . . ?
C8 N1 C9 C12 179.7(4) . . . . ?
Co1 N1 C9 C12 7.9(6) 2_656 . . . ?
C7 N2 C9 N1 -0.4(4) . . . . ?
C5 N2 C9 N1 175.3(3) . . . . ?
C7 N2 C9 C12 -178.9(4) . . . . ?
C5 N2 C9 C12 -3.2(6) . . . . ?
Co1 O1 C10 O2 11.0(6) . . . . ?
Co1 O1 C10 C1 -168.6(2) . . . . ?
C6 C1 C10 O2 -164.9(4) . . . . ?
C2 C1 C10 O2 15.6(5) . . . . ?
C6 C1 C10 O1 14.8(5) . . . . ?
C2 C1 C10 O1 -164.8(3) . . . . ?
Co1 O3 C11 O4 -18.9(11) 1_455 . . . ?
Co1 O3 C11 C3 160.8(4) 1_455 . . . ?
Co1 O4B C11 O3B -20(4) 1_455 . . . ?
Co1 O4B C11 C3 -155.5(4) 1_455 . . . ?
Co1 O3B C11 O4B 19(4) 1_455 . . . ?
Co1 O3B C11 C3 160.4(10) 1_455 . . . ?
Co1 O4 C11 O3 -124.1(8) 4_465 . . . ?
Co1 O4 C11 C3 56.2(6) 4_465 . . . ?
C4 C3 C11 O3 -158.0(8) . . . . ?
C2 C3 C11 O3 19.8(9) . . . . ?
C4 C3 C11 O4B -32.5(14) . . . . ?
C2 C3 C11 O4B 145.3(13) . . . . ?
C4 C3 C11 O3B -171(3) . . . . ?
C2 C3 C11 O3B 7(3) . . . . ?
C4 C3 C11 O4 21.7(6) . . . . ?
C2 C3 C11 O4 -160.5(4) . . . . ?
